data_1504761
loop_
_publ_author_name
'Clarke, Paul A.'
'Zaytsev, Andrey V.'
'Morgan, Tyson W.'
'Whitwood, Adrian C.'
'Wilson, Claire'

_publ_section_title
;
 One-pot synthesis of functionalized piperid-4-ones: a four-component
 condensation.
;
_journal_issue 13
_journal_name_full 'Organic letters'
_journal_page_first 2877
_journal_page_last 2880
_journal_paper_doi 10.1021/ol801051g
_journal_volume 10
_journal_year 2008
_chemical_formula_moiety 'C26 H25 N O5 S'
_chemical_formula_sum 'C26 H25 N O5 S'
_chemical_formula_weight 463.53
_chemical_name_systematic
; 
 ? 
;
_space_group_IT_number 14
_symmetry_cell_setting monoclinic
_symmetry_space_group_name_Hall '-P 2ybc'
_symmetry_space_group_name_H-M 'P 1 21/c 1'
_atom_sites_solution_hydrogens 'geom, OH difmap'
_atom_sites_solution_primary direct
_atom_sites_solution_secondary difmap
_audit_creation_method SHELXL-97
_cell_angle_alpha 90.00
_cell_angle_beta 94.038(4)
_cell_angle_gamma 90.00
_cell_formula_units_Z 4
_cell_length_a 8.8000(19)
_cell_length_b 17.250(4)
_cell_length_c 14.747(3)
_cell_measurement_reflns_used 1474
_cell_measurement_temperature 110(2)
_cell_measurement_theta_max 24.96
_cell_measurement_theta_min 2.74
_cell_volume 2233.0(8)
_computing_cell_refinement 'Bruker SMART'
_computing_data_collection 'Bruker SMART'
_computing_data_reduction 'Bruker SAINT'
_computing_molecular_graphics 'Bruker SHELXTL'
_computing_publication_material 'Bruker SHELXTL'
_computing_structure_refinement 'SHELXL-97 (Sheldrick, 1997)'
_computing_structure_solution 'SHELXS-97 (Sheldrick, 1997)'
_diffrn_ambient_temperature 110(2)
_diffrn_measured_fraction_theta_full 0.921
_diffrn_measured_fraction_theta_max 0.921
_diffrn_measurement_device_type 'Bruker SMART APEX CCD area detector'
_diffrn_measurement_method \w
_diffrn_radiation_monochromator graphite
_diffrn_radiation_source 'fine-focus sealed tube'
_diffrn_radiation_type MoK\a
_diffrn_radiation_wavelength 0.71073
_diffrn_reflns_av_R_equivalents 0.0433
_diffrn_reflns_av_sigmaI/netI 0.0786
_diffrn_reflns_limit_h_max 5
_diffrn_reflns_limit_h_min -10
_diffrn_reflns_limit_k_max 17
_diffrn_reflns_limit_k_min -20
_diffrn_reflns_limit_l_max 17
_diffrn_reflns_limit_l_min -14
_diffrn_reflns_number 6964
_diffrn_reflns_theta_full 25.03
_diffrn_reflns_theta_max 25.03
_diffrn_reflns_theta_min 1.82
_exptl_absorpt_coefficient_mu 0.184
_exptl_absorpt_correction_T_max 0.990
_exptl_absorpt_correction_T_min 0.839
_exptl_absorpt_correction_type multi-scan
_exptl_absorpt_process_details 'SADABS v2.03; (Sheldrick)'
_exptl_crystal_colour colourless
_exptl_crystal_density_diffrn 1.379
_exptl_crystal_density_method 'not measured'
_exptl_crystal_description needle
_exptl_crystal_F_000 976
_exptl_crystal_size_max 0.27
_exptl_crystal_size_mid 0.07
_exptl_crystal_size_min 0.04
_refine_diff_density_max 0.341
_refine_diff_density_min -0.421
_refine_diff_density_rms 0.068
_refine_ls_extinction_method none
_refine_ls_goodness_of_fit_ref 1.021
_refine_ls_hydrogen_treatment 'constr, OH refall'
_refine_ls_matrix_type full
_refine_ls_number_parameters 303
_refine_ls_number_reflns 3633
_refine_ls_number_restraints 0
_refine_ls_restrained_S_all 1.021
_refine_ls_R_factor_all 0.1056
_refine_ls_R_factor_gt 0.0473
_refine_ls_shift/su_max 0.000
_refine_ls_shift/su_mean 0.000
_refine_ls_structure_factor_coef Fsqd
_refine_ls_weighting_details 'calc w=1/[\s^2^(Fo^2^)+(0.0451P)^2^+0.9060P] where P=(Fo^2^+2Fc^2^)/3'
_refine_ls_weighting_scheme calc
_refine_ls_wR_factor_gt 0.0976
_refine_ls_wR_factor_ref 0.1208
_reflns_number_gt 2235
_reflns_number_total 3633
_reflns_threshold_expression >2\s(I)
_cod_data_source_file ol801051g-file005.cif
_cod_data_source_block 5a
_cod_depositor_comments
;
The following automatic conversions were performed:

'_symmetry_cell_setting' value 'Monoclinic' changed to 'monoclinic'
according to /home/saulius/struct/CIF-dictionaries/cif_core.dic
dictionary named 'cif_core.dic' version 2.4.1 from 2010-06-29.

Automatic conversion script
Id: cif_fix_values 1715 2011-07-08 13:25:40Z adriana 
;
_cod_original_sg_symbol_H-M 'P 21/c '
_cod_database_code 1504761

loop_
_symmetry_equiv_pos_as_xyz
'x, y, z'
'-x, y+1/2, -z+1/2'
'-x, -y, -z'
'x, -y-1/2, z-1/2'

loop_
_atom_site_label
_atom_site_type_symbol
_atom_site_fract_x
_atom_site_fract_y
_atom_site_fract_z
_atom_site_U_iso_or_equiv
_atom_site_adp_type
_atom_site_occupancy
_atom_site_symmetry_multiplicity
_atom_site_calc_flag
_atom_site_refinement_flags
C1 C -0.0494(4) 0.12559(18) 0.2369(2) 0.0230(8) Uani 1 1 d .
H1 H -0.1242 0.0932 0.1995 0.028 Uiso 1 1 calc R
C2 C -0.1376(4) 0.18701(19) 0.2849(2) 0.0248(8) Uani 1 1 d .
C3 C -0.0909(4) 0.2619(2) 0.2901(2) 0.0254(8) Uani 1 1 d .
C4 C 0.0456(4) 0.29147(19) 0.2459(2) 0.0249(8) Uani 1 1 d .
H4A H 0.1030 0.3278 0.2875 0.030 Uiso 1 1 calc R
H4B H 0.0123 0.3200 0.1897 0.030 Uiso 1 1 calc R
C5 C 0.1486(4) 0.22433(18) 0.2226(2) 0.0220(8) Uani 1 1 d .
H5 H 0.1851 0.2012 0.2824 0.026 Uiso 1 1 calc R
C6 C -0.2758(4) 0.1655(2) 0.3284(2) 0.0299(9) Uani 1 1 d .
C7 C 0.0434(4) 0.07171(19) 0.3026(2) 0.0238(8) Uani 1 1 d .
C8 C 0.0663(4) 0.08701(19) 0.3953(2) 0.0254(8) Uani 1 1 d .
H8 H 0.0250 0.1328 0.4195 0.030 Uiso 1 1 calc R
C9 C 0.1489(4) 0.0361(2) 0.4526(2) 0.0300(9) Uani 1 1 d .
H9 H 0.1644 0.0473 0.5157 0.036 Uiso 1 1 calc R
C10 C 0.2087(4) -0.0311(2) 0.4177(2) 0.0303(9) Uani 1 1 d .
H10 H 0.2640 -0.0664 0.4569 0.036 Uiso 1 1 calc R
C11 C 0.1875(4) -0.0466(2) 0.3256(2) 0.0293(9) Uani 1 1 d .
H11 H 0.2297 -0.0923 0.3017 0.035 Uiso 1 1 calc R
C12 C 0.1055(4) 0.00389(19) 0.2679(2) 0.0264(8) Uani 1 1 d .
H12 H 0.0913 -0.0074 0.2049 0.032 Uiso 1 1 calc R
C13 C -0.4535(4) 0.0651(2) 0.3553(3) 0.0400(10) Uani 1 1 d .
H13A H -0.4356 0.0642 0.4216 0.060 Uiso 1 1 calc R
H13B H -0.4809 0.0130 0.3334 0.060 Uiso 1 1 calc R
H13C H -0.5368 0.1011 0.3381 0.060 Uiso 1 1 calc R
C14 C 0.2927(4) 0.24498(19) 0.1762(2) 0.0225(8) Uani 1 1 d .
C15 C 0.3235(4) 0.3190(2) 0.1466(2) 0.0277(8) Uani 1 1 d .
H15 H 0.2524 0.3596 0.1537 0.033 Uiso 1 1 calc R
C16 C 0.4596(4) 0.3340(2) 0.1060(2) 0.0333(9) Uani 1 1 d .
H16 H 0.4799 0.3849 0.0854 0.040 Uiso 1 1 calc R
C17 C 0.5644(4) 0.2760(2) 0.0957(2) 0.0333(9) Uani 1 1 d .
H17 H 0.6565 0.2869 0.0682 0.040 Uiso 1 1 calc R
C18 C 0.5351(4) 0.2015(2) 0.1256(2) 0.0290(9) Uani 1 1 d .
H18 H 0.6073 0.1613 0.1190 0.035 Uiso 1 1 calc R
C19 C 0.3993(4) 0.1861(2) 0.1652(2) 0.0261(8) Uani 1 1 d .
H19 H 0.3788 0.1351 0.1850 0.031 Uiso 1 1 calc R
C20 C 0.1478(4) 0.14603(19) 0.0042(2) 0.0232(8) Uani 1 1 d .
C21 C 0.2333(4) 0.20077(19) -0.0391(2) 0.0248(8) Uani 1 1 d .
H21 H 0.2086 0.2543 -0.0360 0.030 Uiso 1 1 calc R
C22 C 0.3558(4) 0.1764(2) -0.0871(2) 0.0261(8) Uani 1 1 d .
H22 H 0.4158 0.2137 -0.1157 0.031 Uiso 1 1 calc R
C23 C 0.3912(4) 0.0978(2) -0.0935(2) 0.0283(9) Uani 1 1 d .
C24 C 0.3016(4) 0.0442(2) -0.0508(2) 0.0299(9) Uani 1 1 d .
H24 H 0.3237 -0.0095 -0.0554 0.036 Uiso 1 1 calc R
C25 C 0.1809(4) 0.06747(19) -0.0018(2) 0.0273(9) Uani 1 1 d .
H25 H 0.1215 0.0302 0.0274 0.033 Uiso 1 1 calc R
C26 C 0.5261(4) 0.0719(2) -0.1437(3) 0.0402(10) Uani 1 1 d .
H26A H 0.5292 0.1015 -0.2003 0.060 Uiso 1 1 calc R
H26B H 0.5163 0.0165 -0.1579 0.060 Uiso 1 1 calc R
H26C H 0.6202 0.0808 -0.1055 0.060 Uiso 1 1 calc R
H1A H -0.241(4) 0.293(2) 0.361(3) 0.048 Uiso 1 1 d .
N1 N 0.0568(3) 0.16205(15) 0.17432(17) 0.0197(6) Uani 1 1 d .
O1 O -0.1635(3) 0.31792(14) 0.33400(16) 0.0333(6) Uani 1 1 d .
O2 O -0.3506(3) 0.20935(14) 0.37383(16) 0.0358(7) Uani 1 1 d .
O3 O -0.3155(3) 0.09053(14) 0.31481(15) 0.0329(6) Uani 1 1 d .
O4 O -0.0312(3) 0.25761(12) 0.04748(15) 0.0275(6) Uani 1 1 d .
O5 O -0.1304(2) 0.12250(13) 0.04887(15) 0.0275(6) Uani 1 1 d .
S1 S -0.00640(9) 0.17628(5) 0.06645(6) 0.0238(2) Uani 1 1 d .

loop_
_atom_site_aniso_label
_atom_site_aniso_U_11
_atom_site_aniso_U_22
_atom_site_aniso_U_33
_atom_site_aniso_U_23
_atom_site_aniso_U_13
_atom_site_aniso_U_12
C1 0.0190(17) 0.0288(19) 0.0223(18) 0.0025(16) 0.0088(16) -0.0007(15)
C2 0.0197(17) 0.032(2) 0.0233(19) 0.0019(16) 0.0052(16) 0.0022(16)
C3 0.0250(19) 0.032(2) 0.0186(19) 0.0025(16) 0.0009(17) 0.0076(17)
C4 0.0211(17) 0.0298(19) 0.0235(19) -0.0039(16) 0.0000(16) -0.0009(16)
C5 0.0178(16) 0.0268(19) 0.0213(19) -0.0027(15) 0.0011(16) 0.0001(15)
C6 0.0222(18) 0.041(2) 0.027(2) 0.0069(18) 0.0015(17) 0.0039(18)
C7 0.0178(17) 0.0268(19) 0.028(2) 0.0045(16) 0.0074(16) -0.0031(15)
C8 0.0253(18) 0.0261(19) 0.025(2) -0.0001(16) 0.0064(17) -0.0011(16)
C9 0.031(2) 0.038(2) 0.0218(19) 0.0033(17) 0.0022(18) 0.0028(18)
C10 0.0219(18) 0.034(2) 0.035(2) 0.0051(17) 0.0020(18) 0.0040(17)
C11 0.0219(18) 0.030(2) 0.036(2) -0.0015(17) 0.0056(18) -0.0011(17)
C12 0.0252(18) 0.030(2) 0.0243(19) -0.0007(16) 0.0085(17) 0.0010(17)
C13 0.0245(19) 0.058(3) 0.039(2) 0.011(2) 0.0104(19) -0.0093(19)
C14 0.0182(17) 0.031(2) 0.0181(18) -0.0029(15) -0.0007(16) -0.0037(16)
C15 0.0266(18) 0.0256(19) 0.032(2) -0.0018(16) 0.0072(17) -0.0013(17)
C16 0.033(2) 0.033(2) 0.034(2) -0.0018(18) 0.0075(19) -0.0110(19)
C17 0.0223(19) 0.048(2) 0.030(2) -0.0056(18) 0.0066(18) -0.0083(19)
C18 0.0184(17) 0.042(2) 0.026(2) -0.0009(17) 0.0006(17) 0.0036(17)
C19 0.0201(17) 0.036(2) 0.0220(19) 0.0003(16) -0.0010(16) -0.0020(17)
C20 0.0186(17) 0.033(2) 0.0180(18) -0.0025(15) 0.0023(16) -0.0013(16)
C21 0.0240(18) 0.028(2) 0.0219(19) 0.0016(15) 0.0008(17) -0.0013(16)
C22 0.0216(17) 0.036(2) 0.0212(18) 0.0034(17) 0.0032(16) -0.0062(17)
C23 0.0211(18) 0.041(2) 0.0228(19) -0.0009(17) 0.0033(17) -0.0008(17)
C24 0.0292(19) 0.032(2) 0.029(2) -0.0044(16) 0.0066(18) 0.0030(17)
C25 0.0244(18) 0.032(2) 0.026(2) -0.0010(16) 0.0052(17) -0.0061(17)
C26 0.032(2) 0.049(2) 0.042(2) 0.0019(19) 0.018(2) 0.0029(19)
N1 0.0148(13) 0.0267(15) 0.0175(14) 0.0003(12) -0.0008(12) -0.0031(12)
O1 0.0312(13) 0.0360(14) 0.0344(15) -0.0005(12) 0.0132(12) 0.0081(13)
O2 0.0247(13) 0.0480(16) 0.0360(15) 0.0005(12) 0.0120(13) 0.0076(13)
O3 0.0222(13) 0.0422(16) 0.0353(15) 0.0064(12) 0.0080(12) -0.0053(12)
O4 0.0260(13) 0.0269(13) 0.0298(14) 0.0061(11) 0.0044(12) 0.0042(11)
O5 0.0159(12) 0.0381(14) 0.0287(13) -0.0018(11) 0.0031(11) -0.0066(11)
S1 0.0177(4) 0.0308(5) 0.0231(5) 0.0011(4) 0.0037(4) -0.0003(4)

loop_
_atom_type_symbol
_atom_type_description
_atom_type_scat_dispersion_real
_atom_type_scat_dispersion_imag
_atom_type_scat_source
C C 0.0033 0.0016 'International Tables Vol C Tables 4.2.6.8 and 6.1.1.4'
H H 0.0000 0.0000 'International Tables Vol C Tables 4.2.6.8 and 6.1.1.4'
N N 0.0061 0.0033 'International Tables Vol C Tables 4.2.6.8 and 6.1.1.4'
O O 0.0106 0.0060 'International Tables Vol C Tables 4.2.6.8 and 6.1.1.4'
S S 0.1246 0.1234 'International Tables Vol C Tables 4.2.6.8 and 6.1.1.4'

loop_
_geom_angle_atom_site_label_1
_geom_angle_atom_site_label_2
_geom_angle_atom_site_label_3
_geom_angle
N1 C1 C2 110.9(3)
N1 C1 C7 108.4(2)
C2 C1 C7 113.3(3)
N1 C1 H1 108.0
C2 C1 H1 108.0
C7 C1 H1 108.0
C3 C2 C6 118.4(3)
C3 C2 C1 121.9(3)
C6 C2 C1 119.8(3)
O1 C3 C2 123.9(3)
O1 C3 C4 112.7(3)
C2 C3 C4 123.4(3)
C3 C4 C5 110.3(3)
C3 C4 H4A 109.6
C5 C4 H4A 109.6
C3 C4 H4B 109.6
C5 C4 H4B 109.6
H4A C4 H4B 108.1
N1 C5 C4 110.1(3)
N1 C5 C14 113.1(2)
C4 C5 C14 116.7(3)
N1 C5 H5 105.3
C4 C5 H5 105.3
C14 C5 H5 105.3
O2 C6 O3 121.7(3)
O2 C6 C2 125.2(3)
O3 C6 C2 113.1(3)
C8 C7 C12 118.9(3)
C8 C7 C1 122.5(3)
C12 C7 C1 118.6(3)
C9 C8 C7 120.8(3)
C9 C8 H8 119.6
C7 C8 H8 119.6
C10 C9 C8 119.9(3)
C10 C9 H9 120.1
C8 C9 H9 120.1
C11 C10 C9 119.8(4)
C11 C10 H10 120.1
C9 C10 H10 120.1
C10 C11 C12 120.7(3)
C10 C11 H11 119.7
C12 C11 H11 119.7
C11 C12 C7 120.0(3)
C11 C12 H12 120.0
C7 C12 H12 120.0
O3 C13 H13A 109.5
O3 C13 H13B 109.5
H13A C13 H13B 109.5
O3 C13 H13C 109.5
H13A C13 H13C 109.5
H13B C13 H13C 109.5
C15 C14 C19 119.0(3)
C15 C14 C5 123.0(3)
C19 C14 C5 117.9(3)
C14 C15 C16 119.9(3)
C14 C15 H15 120.1
C16 C15 H15 120.1
C17 C16 C15 120.9(3)
C17 C16 H16 119.6
C15 C16 H16 119.6
C16 C17 C18 119.8(3)
C16 C17 H17 120.1
C18 C17 H17 120.1
C17 C18 C19 119.6(3)
C17 C18 H18 120.2
C19 C18 H18 120.2
C18 C19 C14 120.8(3)
C18 C19 H19 119.6
C14 C19 H19 119.6
C25 C20 C21 120.7(3)
C25 C20 S1 119.5(2)
C21 C20 S1 119.8(3)
C20 C21 C22 119.4(3)
C20 C21 H21 120.3
C22 C21 H21 120.3
C23 C22 C21 120.8(3)
C23 C22 H22 119.6
C21 C22 H22 119.6
C24 C23 C22 118.5(3)
C24 C23 C26 120.9(3)
C22 C23 C26 120.5(3)
C25 C24 C23 121.5(3)
C25 C24 H24 119.3
C23 C24 H24 119.3
C24 C25 C20 119.2(3)
C24 C25 H25 120.4
C20 C25 H25 120.4
C23 C26 H26A 109.5
C23 C26 H26B 109.5
H26A C26 H26B 109.5
C23 C26 H26C 109.5
H26A C26 H26C 109.5
H26B C26 H26C 109.5
C5 N1 C1 110.4(2)
C5 N1 S1 118.8(2)
C1 N1 S1 118.0(2)
C3 O1 H1A 105(2)
C6 O3 C13 116.2(3)
O5 S1 O4 119.20(14)
O5 S1 N1 105.93(13)
O4 S1 N1 111.34(14)
O5 S1 C20 108.38(14)
O4 S1 C20 107.29(14)
N1 S1 C20 103.60(14)

loop_
_geom_bond_atom_site_label_1
_geom_bond_atom_site_label_2
_geom_bond_distance
C1 N1 1.498(4)
C1 C2 1.518(4)
C1 C7 1.535(5)
C1 H1 1.0000
C2 C3 1.356(4)
C2 C6 1.461(4)
C3 O1 1.349(4)
C3 C4 1.497(4)
C4 C5 1.525(4)
C4 H4A 0.9900
C4 H4B 0.9900
C5 N1 1.494(4)
C5 C14 1.525(4)
C5 H5 1.0000
C6 O2 1.231(4)
C6 O3 1.352(4)
C7 C8 1.392(5)
C7 C12 1.403(4)
C8 C9 1.388(5)
C8 H8 0.9500
C9 C10 1.388(5)
C9 H9 0.9500
C10 C11 1.383(5)
C10 H10 0.9500
C11 C12 1.384(5)
C11 H11 0.9500
C12 H12 0.9500
C13 O3 1.458(4)
C13 H13A 0.9800
C13 H13B 0.9800
C13 H13C 0.9800
C14 C15 1.382(4)
C14 C19 1.399(5)
C15 C16 1.401(4)
C15 H15 0.9500
C16 C17 1.376(5)
C16 H16 0.9500
C17 C18 1.388(5)
C17 H17 0.9500
C18 C19 1.392(4)
C18 H18 0.9500
C19 H19 0.9500
C20 C25 1.390(4)
C20 C21 1.391(4)
C20 S1 1.769(3)
C21 C22 1.396(4)
C21 H21 0.9500
C22 C23 1.395(5)
C22 H22 0.9500
C23 C24 1.394(4)
C23 C26 1.511(4)
C24 C25 1.385(4)
C24 H24 0.9500
C25 H25 0.9500
C26 H26A 0.9800
C26 H26B 0.9800
C26 H26C 0.9800
N1 S1 1.666(3)
O1 H1A 0.92(4)
O4 S1 1.444(2)
O5 S1 1.442(2)

loop_
_geom_hbond_atom_site_label_D
_geom_hbond_atom_site_label_H
_geom_hbond_atom_site_label_A
_geom_hbond_distance_DH
_geom_hbond_distance_HA
_geom_hbond_distance_DA
_geom_hbond_angle_DHA
O1 H1A O2 0.92(4) 1.76(4) 2.589(3) 149(3)

loop_
_geom_torsion_atom_site_label_1
_geom_torsion_atom_site_label_2
_geom_torsion_atom_site_label_3
_geom_torsion_atom_site_label_4
_geom_torsion
N1 C1 C2 C3 -18.3(5)
C7 C1 C2 C3 103.8(4)
N1 C1 C2 C6 162.7(3)
C7 C1 C2 C6 -75.2(4)
C6 C2 C3 O1 0.8(5)
C1 C2 C3 O1 -178.3(3)
C6 C2 C3 C4 -177.9(3)
C1 C2 C3 C4 3.1(5)
O1 C3 C4 C5 163.0(3)
C2 C3 C4 C5 -18.1(5)
C3 C4 C5 N1 48.8(4)
C3 C4 C5 C14 179.5(3)
C3 C2 C6 O2 -3.8(6)
C1 C2 C6 O2 175.2(3)
C3 C2 C6 O3 176.8(3)
C1 C2 C6 O3 -4.2(5)
N1 C1 C7 C8 112.2(3)
C2 C1 C7 C8 -11.3(4)
N1 C1 C7 C12 -68.8(4)
C2 C1 C7 C12 167.7(3)
C12 C7 C8 C9 -0.1(5)
C1 C7 C8 C9 178.9(3)
C7 C8 C9 C10 -0.4(5)
C8 C9 C10 C11 0.9(5)
C9 C10 C11 C12 -0.8(5)
C10 C11 C12 C7 0.3(5)
C8 C7 C12 C11 0.2(5)
C1 C7 C12 C11 -178.9(3)
N1 C5 C14 C15 122.2(3)
C4 C5 C14 C15 -7.1(5)
N1 C5 C14 C19 -59.2(4)
C4 C5 C14 C19 171.5(3)
C19 C14 C15 C16 0.2(5)
C5 C14 C15 C16 178.8(3)
C14 C15 C16 C17 -0.5(6)
C15 C16 C17 C18 0.1(6)
C16 C17 C18 C19 0.4(5)
C17 C18 C19 C14 -0.7(5)
C15 C14 C19 C18 0.4(5)
C5 C14 C19 C18 -178.3(3)
C25 C20 C21 C22 -1.6(5)
S1 C20 C21 C22 179.2(3)
C20 C21 C22 C23 1.3(5)
C21 C22 C23 C24 -0.1(5)
C21 C22 C23 C26 -178.6(3)
C22 C23 C24 C25 -0.9(6)
C26 C23 C24 C25 177.7(3)
C23 C24 C25 C20 0.6(5)
C21 C20 C25 C24 0.7(5)
S1 C20 C25 C24 179.9(3)
C4 C5 N1 C1 -66.9(3)
C14 C5 N1 C1 160.5(3)
C4 C5 N1 S1 74.0(3)
C14 C5 N1 S1 -58.6(3)
C2 C1 N1 C5 49.3(3)
C7 C1 N1 C5 -75.6(3)
C2 C1 N1 S1 -91.9(3)
C7 C1 N1 S1 143.1(2)
O2 C6 O3 C13 1.3(5)
C2 C6 O3 C13 -179.3(3)
C5 N1 S1 O5 -160.2(2)
C1 N1 S1 O5 -22.3(2)
C5 N1 S1 O4 -29.2(2)
C1 N1 S1 O4 108.7(2)
C5 N1 S1 C20 85.8(2)
C1 N1 S1 C20 -136.3(2)
C25 C20 S1 O5 -39.8(3)
C21 C20 S1 O5 139.4(3)
C25 C20 S1 O4 -169.8(3)
C21 C20 S1 O4 9.4(3)
C25 C20 S1 N1 72.4(3)
C21 C20 S1 N1 -108.4(3)
